data_4347377
loop_
_publ_author_name
'Liao, Jia-Ling'
'Chi, Yun'
'Wang, Jin-Yun'
'Chen, Zhong-Ning'
'Tsai, Zheng-Hua'
'Hung, Wen-Yi'
'Tseng, Meu-Rurng'
'Lee, Gene-Hsiang'

_publ_section_title
;
 Pt(II) Phosphors Featuring Both Dicarbene and Functional Biazolate
 Chelates: Synthesis, Luminescent Properties, and Applications in Organic
 Light-Emitting Diodes.
;
_journal_issue 13
_journal_name_full 'Inorganic chemistry'
_journal_page_first 6394
_journal_page_last 6404
_journal_paper_doi 10.1021/acs.inorgchem.6b00097
_journal_volume 55
_journal_year 2016
_chemical_formula_sum 'C24.5 H29 Cl3 F6 N8 Pt'
_chemical_formula_weight 851.00
_space_group_IT_number 2
_space_group_name_Hall '-P 1'
_space_group_name_H-M_alt 'P -1'
_symmetry_cell_setting triclinic
_symmetry_space_group_name_H-M 'P -1'
_atom_sites_solution_hydrogens geom
_atom_sites_solution_primary direct
_atom_sites_solution_secondary difmap
_audit_creation_method SHELXL-97
_cell_angle_alpha 67.4083(11)
_cell_angle_beta 65.8115(10)
_cell_angle_gamma 83.5424(12)
_cell_formula_units_Z 2
_cell_length_a 11.5196(6)
_cell_length_b 12.2014(7)
_cell_length_c 13.1408(7)
_cell_measurement_reflns_used 7206
_cell_measurement_temperature 200(2)
_cell_measurement_theta_max 26.32
_cell_measurement_theta_min 2.34
_cell_volume 1553.34(15)
_computing_cell_refinement 'Bruker SAINT'
_computing_data_collection 'Bruker SMART'
_computing_data_reduction 'Bruker SAINT'
_computing_molecular_graphics 'Bruker SHELXTL'
_computing_publication_material 'Bruker SHELXTL'
_computing_structure_refinement 'SHELXL-97 (Sheldrick, 1997)'
_computing_structure_solution 'SHELXS-97 (Sheldrick, 1990)'
_diffrn_ambient_temperature 200(2)
_diffrn_measured_fraction_theta_full 0.998
_diffrn_measured_fraction_theta_max 0.998
_diffrn_measurement_device_type 'BRUKER SMART APEXCCD area detector'
_diffrn_measurement_method 'omega scans'
_diffrn_radiation_monochromator graphite
_diffrn_radiation_source 'fine-focus sealed tube'
_diffrn_radiation_type MoK\a
_diffrn_radiation_wavelength 0.71073
_diffrn_reflns_av_R_equivalents 0.0421
_diffrn_reflns_av_sigmaI/netI 0.0495
_diffrn_reflns_limit_h_max 14
_diffrn_reflns_limit_h_min -14
_diffrn_reflns_limit_k_max 15
_diffrn_reflns_limit_k_min -15
_diffrn_reflns_limit_l_max 17
_diffrn_reflns_limit_l_min -17
_diffrn_reflns_number 20170
_diffrn_reflns_theta_full 27.50
_diffrn_reflns_theta_max 27.50
_diffrn_reflns_theta_min 1.81
_exptl_absorpt_coefficient_mu 4.841
_exptl_absorpt_correction_T_max 0.7599
_exptl_absorpt_correction_T_min 0.1957
_exptl_absorpt_correction_type multi-scan
_exptl_absorpt_process_details 'SADABS (BRUKER, 2001)'
_exptl_crystal_colour colorless
_exptl_crystal_density_diffrn 1.819
_exptl_crystal_density_meas ?
_exptl_crystal_density_method 'not measured'
_exptl_crystal_description needle
_exptl_crystal_F_000 830
_exptl_crystal_size_max 0.50
_exptl_crystal_size_mid 0.10
_exptl_crystal_size_min 0.06
_refine_diff_density_max 2.323
_refine_diff_density_min -1.397
_refine_diff_density_rms 0.136
_refine_ls_extinction_method none
_refine_ls_goodness_of_fit_ref 1.063
_refine_ls_hydrogen_treatment constr
_refine_ls_matrix_type full
_refine_ls_number_parameters 400
_refine_ls_number_reflns 7117
_refine_ls_number_restraints 8
_refine_ls_restrained_S_all 1.063
_refine_ls_R_factor_all 0.0387
_refine_ls_R_factor_gt 0.0349
_refine_ls_shift/su_max 0.010
_refine_ls_shift/su_mean 0.000
_refine_ls_structure_factor_coef Fsqd
_refine_ls_weighting_details 'calc w=1/[\s^2^(Fo^2^)+(0.0363P)^2^+2.8511P] where P=(Fo^2^+2Fc^2^)/3'
_refine_ls_weighting_scheme calc
_refine_ls_wR_factor_gt 0.0842
_refine_ls_wR_factor_ref 0.0863
_reflns_number_gt 6593
_reflns_number_total 7117
_reflns_threshold_expression >2sigma(I)
_cod_data_source_file ic6b00097_si_002.cif
_cod_data_source_block 2
_cod_depositor_comments
;
The following automatic conversions were performed:

data item '_symmetry_cell_setting' value 'Triclinic' was changed to
'triclinic' in accordance with the
/home/saulius/struct/COD-crude-data/automatic-downloads/DataCite-retrospective/ACS/depositions/lib/dictionaries/cif_core.dic
dictionary named 'cif_core.dic' version 2.4.2 last updated on
2011-04-26.

data item '_exptl_crystal_density_meas' value 'not_measured' was
changed to '?' -- the value is perceived as not measured.

Automatic conversion script
Id: cif_fix_values 6909 2019-04-08 15:41:33Z antanas 
;
_cod_original_cell_volume 1553.35(15)
_cod_original_sg_symbol_H-M P-1
_cod_original_formula_sum 'C24.50 H29 Cl3 F6 N8 Pt'
_cod_database_code 4347377

loop_
_symmetry_equiv_pos_as_xyz
'x, y, z'
'-x, -y, -z'

loop_
_atom_site_label
_atom_site_type_symbol
_atom_site_fract_x
_atom_site_fract_y
_atom_site_fract_z
_atom_site_U_iso_or_equiv
_atom_site_adp_type
_atom_site_occupancy
_atom_site_symmetry_multiplicity
_atom_site_calc_flag
_atom_site_refinement_flags
_atom_site_disorder_assembly
_atom_site_disorder_group
Pt Pt 0.952811(15) 0.806187(14) 0.820372(14) 0.02184(6) Uani 1 1 d . . .
N1 N 0.7878(4) 0.7572(4) 1.0923(4) 0.0294(8) Uani 1 1 d . . .
N2 N 0.8073(4) 0.7480(3) 0.9866(3) 0.0248(8) Uani 1 1 d . . .
N3 N 0.8236(4) 0.7341(3) 0.7910(3) 0.0274(8) Uani 1 1 d . . .
N4 N 0.8290(4) 0.7142(4) 0.6948(4) 0.0325(9) Uani 1 1 d . A .
N5 N 1.1443(4) 0.7964(4) 0.9231(4) 0.0281(8) Uani 1 1 d . . .
N6 N 1.0905(4) 0.9747(4) 0.8556(3) 0.0269(8) Uani 1 1 d . . .
N7 N 1.1092(4) 0.9790(4) 0.5767(3) 0.0274(8) Uani 1 1 d . . .
N8 N 1.1607(4) 0.8014(4) 0.5900(4) 0.0301(9) Uani 1 1 d . . .
C1 C 1.0692(4) 0.8630(4) 0.8686(4) 0.0255(9) Uani 1 1 d . . .
C2 C 1.0805(4) 0.8645(4) 0.6527(4) 0.0256(9) Uani 1 1 d . . .
C3 C 1.2110(5) 0.8674(5) 0.9436(5) 0.0353(11) Uani 1 1 d . . .
H3 H 1.2695 0.8415 0.9811 0.042 Uiso 1 1 calc R . .
C4 C 1.1785(5) 0.9782(5) 0.9012(5) 0.0370(12) Uani 1 1 d . . .
H4 H 1.2095 1.0466 0.9020 0.044 Uiso 1 1 calc R . .
C5 C 1.0305(5) 1.0805(4) 0.8012(4) 0.0327(11) Uani 1 1 d . . .
H5A H 1.0350 1.1419 0.8318 0.039 Uiso 1 1 calc R . .
H5B H 0.9393 1.0594 0.8287 0.039 Uiso 1 1 calc R . .
C6 C 1.0878(5) 1.1343(4) 0.6657(5) 0.0352(11) Uani 1 1 d . . .
H6A H 1.1813 1.1280 0.6380 0.042 Uiso 1 1 calc R . .
H6B H 1.0714 1.2201 0.6408 0.042 Uiso 1 1 calc R . .
C7 C 1.0423(5) 1.0822(4) 0.6000(4) 0.0317(10) Uani 1 1 d . . .
H7A H 0.9505 1.0587 0.6476 0.038 Uiso 1 1 calc R . .
H7B H 1.0508 1.1453 0.5221 0.038 Uiso 1 1 calc R . .
C8 C 1.2064(5) 0.9877(5) 0.4679(4) 0.0335(11) Uani 1 1 d . . .
H8 H 1.2433 1.0587 0.4002 0.040 Uiso 1 1 calc R . .
C9 C 1.2383(5) 0.8767(5) 0.4764(4) 0.0352(11) Uani 1 1 d . . .
H9 H 1.3025 0.8539 0.4156 0.042 Uiso 1 1 calc R . .
C10 C 1.1539(5) 0.6673(5) 0.9571(5) 0.0380(12) Uani 1 1 d . . .
H10 H 1.1215 0.6423 0.9090 0.046 Uiso 1 1 calc R . .
C11 C 1.2924(6) 0.6363(6) 0.9258(6) 0.0503(15) Uani 1 1 d . . .
H11A H 1.3449 0.6910 0.8449 0.075 Uiso 1 1 calc R . .
H11B H 1.3010 0.5546 0.9284 0.075 Uiso 1 1 calc R . .
H11C H 1.3207 0.6433 0.9841 0.075 Uiso 1 1 calc R . .
C12 C 1.0719(7) 0.6024(6) 1.0892(6) 0.065(2) Uani 1 1 d . . .
H12A H 1.1030 0.6244 1.1382 0.097 Uiso 1 1 calc R . .
H12B H 1.0763 0.5164 1.1088 0.097 Uiso 1 1 calc R . .
H12C H 0.9834 0.6244 1.1059 0.097 Uiso 1 1 calc R . .
C13 C 1.1636(5) 0.6703(5) 0.6366(5) 0.0394(12) Uani 1 1 d . . .
H13 H 1.0949 0.6381 0.7194 0.047 Uiso 1 1 calc R . .
C14 C 1.2910(7) 0.6357(6) 0.6451(7) 0.0594(18) Uani 1 1 d . . .
H14A H 1.3584 0.6572 0.5640 0.089 Uiso 1 1 calc R . .
H14B H 1.2883 0.5498 0.6888 0.089 Uiso 1 1 calc R . .
H14C H 1.3085 0.6778 0.6880 0.089 Uiso 1 1 calc R . .
C15 C 1.1384(7) 0.6201(6) 0.5588(7) 0.0590(18) Uani 1 1 d . . .
H15A H 1.0583 0.6490 0.5512 0.089 Uiso 1 1 calc R . .
H15B H 1.1319 0.5331 0.5957 0.089 Uiso 1 1 calc R . .
H15C H 1.2084 0.6457 0.4790 0.089 Uiso 1 1 calc R . .
C16 C 0.6177(6) 0.7046(5) 1.2926(5) 0.0410(13) Uani 1 1 d . . .
C17 C 0.6713(5) 0.7096(4) 1.1664(4) 0.0314(10) Uani 1 1 d . . .
C18 C 0.6128(5) 0.6695(4) 1.1124(4) 0.0325(11) Uani 1 1 d . . .
H18 H 0.5301 0.6324 1.1471 0.039 Uiso 1 1 calc R . .
C19 C 0.7025(4) 0.6961(4) 0.9973(4) 0.0283(10) Uani 1 1 d . . .
C20 C 0.7140(4) 0.6837(4) 0.8887(4) 0.0277(9) Uani 1 1 d . . .
C21 C 0.6448(5) 0.6288(5) 0.8555(5) 0.0348(11) Uani 1 1 d . A .
H21 H 0.5644 0.5863 0.9033 0.042 Uiso 1 1 calc R . .
C22 C 0.7212(5) 0.6507(5) 0.7354(5) 0.0377(12) Uani 1 1 d D . .
F1 F 0.6970(5) 0.6642(5) 1.3449(4) 0.0938(17) Uani 1 1 d . . .
F2 F 0.5910(6) 0.8078(4) 1.3008(4) 0.105(2) Uani 1 1 d . . .
F3 F 0.5171(5) 0.6340(6) 1.3600(4) 0.115(2) Uani 1 1 d . . .
C23 C 0.6940(12) 0.5956(10) 0.6631(11) 0.063(3) Uani 0.555(6) 1 d PD A 1
F4 F 0.777(6) 0.626(7) 0.552(2) 0.121(8) Uani 0.555(6) 1 d PD A 1
F5 F 0.5751(10) 0.6090(11) 0.6730(11) 0.087(2) Uani 0.555(6) 1 d PD A 1
F6 F 0.6990(11) 0.4795(7) 0.6977(8) 0.090(3) Uani 0.555(6) 1 d PD A 1
C23' C 0.6977(17) 0.6239(12) 0.6436(13) 0.063(3) Uani 0.445(6) 1 d PD A 2
F4' F 0.801(8) 0.605(9) 0.564(3) 0.121(8) Uani 0.445(6) 1 d PD A 2
F5' F 0.6541(12) 0.7104(10) 0.5750(12) 0.087(2) Uani 0.445(6) 1 d PD A 2
F6' F 0.6067(18) 0.5398(12) 0.6973(11) 0.090(3) Uani 0.445(6) 1 d PD A 2
C24 C 0.3414(6) 1.0076(6) 0.1257(6) 0.0560(16) Uani 1 1 d . . .
H24A H 0.2603 1.0430 0.1608 0.067 Uiso 1 1 calc R . .
H24B H 0.3690 1.0407 0.0373 0.067 Uiso 1 1 calc R . .
Cl1 Cl 0.31547(19) 0.85401(17) 0.17891(17) 0.0620(4) Uani 1 1 d . . .
Cl2 Cl 0.45693(17) 1.04677(18) 0.16198(17) 0.0652(5) Uani 1 1 d . . .
C25 C 0.5195(16) 0.9335(15) 0.5046(15) 0.074(4) Uiso 0.50 1 d P . 1
H25A H 0.5908 0.8958 0.5215 0.089 Uiso 0.50 1 d PR . 1
H25B H 0.4828 0.8799 0.4868 0.089 Uiso 0.50 1 d PR . 1
Cl3 Cl 0.5824(3) 1.0592(3) 0.3722(2) 0.1003(8) Uani 1 1 d . . .

loop_
_atom_site_aniso_label
_atom_site_aniso_U_11
_atom_site_aniso_U_22
_atom_site_aniso_U_33
_atom_site_aniso_U_23
_atom_site_aniso_U_13
_atom_site_aniso_U_12
Pt 0.02038(9) 0.02107(10) 0.02106(9) -0.00761(7) -0.00481(7) -0.00241(6)
N1 0.031(2) 0.030(2) 0.027(2) -0.0142(17) -0.0072(17) -0.0005(17)
N2 0.0271(19) 0.0234(19) 0.0204(18) -0.0082(15) -0.0055(15) -0.0010(15)
N3 0.028(2) 0.027(2) 0.0245(19) -0.0062(16) -0.0085(16) -0.0056(16)
N4 0.037(2) 0.034(2) 0.026(2) -0.0082(18) -0.0126(18) -0.0094(18)
N5 0.029(2) 0.030(2) 0.026(2) -0.0108(17) -0.0114(16) 0.0015(16)
N6 0.0264(19) 0.028(2) 0.0247(19) -0.0111(16) -0.0065(16) -0.0024(16)
N7 0.0268(19) 0.029(2) 0.0228(19) -0.0075(16) -0.0078(16) -0.0027(16)
N8 0.030(2) 0.034(2) 0.024(2) -0.0132(17) -0.0064(17) 0.0007(17)
C1 0.023(2) 0.027(2) 0.022(2) -0.0097(18) -0.0035(17) -0.0041(18)
C2 0.025(2) 0.027(2) 0.027(2) -0.0105(19) -0.0116(19) -0.0013(18)
C3 0.033(3) 0.044(3) 0.036(3) -0.017(2) -0.017(2) -0.004(2)
C4 0.045(3) 0.041(3) 0.027(2) -0.016(2) -0.009(2) -0.011(2)
C5 0.037(3) 0.026(2) 0.034(3) -0.015(2) -0.011(2) 0.005(2)
C6 0.038(3) 0.025(2) 0.036(3) -0.009(2) -0.008(2) -0.003(2)
C7 0.035(3) 0.026(2) 0.029(2) -0.007(2) -0.012(2) 0.004(2)
C8 0.031(2) 0.039(3) 0.019(2) -0.005(2) -0.0019(19) -0.008(2)
C9 0.033(3) 0.045(3) 0.025(2) -0.014(2) -0.007(2) -0.003(2)
C10 0.043(3) 0.029(3) 0.040(3) -0.008(2) -0.021(2) 0.006(2)
C11 0.042(3) 0.049(4) 0.050(4) -0.016(3) -0.015(3) 0.015(3)
C12 0.058(4) 0.045(4) 0.055(4) 0.007(3) -0.012(3) 0.003(3)
C13 0.047(3) 0.031(3) 0.035(3) -0.014(2) -0.010(2) 0.004(2)
C14 0.064(4) 0.054(4) 0.064(4) -0.031(4) -0.027(4) 0.023(3)
C15 0.073(5) 0.045(4) 0.074(5) -0.040(4) -0.026(4) 0.000(3)
C16 0.045(3) 0.039(3) 0.031(3) -0.017(2) -0.003(2) -0.002(2)
C17 0.034(3) 0.025(2) 0.027(2) -0.011(2) -0.002(2) -0.0022(19)
C18 0.029(2) 0.031(3) 0.030(3) -0.013(2) -0.003(2) -0.004(2)
C19 0.025(2) 0.023(2) 0.029(2) -0.0062(19) -0.0055(19) -0.0049(18)
C20 0.024(2) 0.027(2) 0.027(2) -0.0061(19) -0.0078(18) -0.0024(18)
C21 0.031(3) 0.035(3) 0.036(3) -0.008(2) -0.014(2) -0.009(2)
C22 0.042(3) 0.035(3) 0.038(3) -0.006(2) -0.021(2) -0.012(2)
F1 0.106(4) 0.141(5) 0.051(3) -0.053(3) -0.041(3) 0.045(3)
F2 0.191(6) 0.054(3) 0.045(2) -0.034(2) -0.015(3) 0.032(3)
F3 0.107(4) 0.169(5) 0.042(2) -0.052(3) 0.032(2) -0.088(4)
C23 0.065(5) 0.083(8) 0.027(5) 0.009(5) -0.017(4) -0.062(5)
F4 0.14(2) 0.18(2) 0.058(5) -0.056(7) -0.018(10) -0.081(9)
F5 0.104(6) 0.098(6) 0.121(7) -0.065(5) -0.085(6) 0.020(4)
F6 0.148(9) 0.062(5) 0.070(4) -0.022(4) -0.044(6) -0.036(5)
C23' 0.065(5) 0.083(8) 0.027(5) 0.009(5) -0.017(4) -0.062(5)
F4' 0.14(2) 0.18(2) 0.058(5) -0.056(7) -0.018(10) -0.081(9)
F5' 0.104(6) 0.098(6) 0.121(7) -0.065(5) -0.085(6) 0.020(4)
F6' 0.148(9) 0.062(5) 0.070(4) -0.022(4) -0.044(6) -0.036(5)
C24 0.045(3) 0.064(4) 0.057(4) -0.018(3) -0.025(3) 0.010(3)
Cl1 0.0771(12) 0.0637(10) 0.0661(11) -0.0348(9) -0.0426(10) 0.0203(9)
Cl2 0.0555(10) 0.0761(12) 0.0594(10) -0.0195(9) -0.0220(8) -0.0047(9)
Cl3 0.1067(19) 0.127(2) 0.0635(13) -0.0279(14) -0.0292(13) -0.0273(16)

loop_
_atom_type_symbol
_atom_type_description
_atom_type_scat_dispersion_real
_atom_type_scat_dispersion_imag
_atom_type_scat_source
C C 0.0033 0.0016 'International Tables Vol C Tables 4.2.6.8 and 6.1.1.4'
H H 0.0000 0.0000 'International Tables Vol C Tables 4.2.6.8 and 6.1.1.4'
N N 0.0061 0.0033 'International Tables Vol C Tables 4.2.6.8 and 6.1.1.4'
F F 0.0171 0.0103 'International Tables Vol C Tables 4.2.6.8 and 6.1.1.4'
Cl Cl 0.1484 0.1585 'International Tables Vol C Tables 4.2.6.8 and 6.1.1.4'
Pt Pt -1.7033 8.3905 'International Tables Vol C Tables 4.2.6.8 and 6.1.1.4'

loop_
_geom_angle_atom_site_label_1
_geom_angle_atom_site_label_2
_geom_angle_atom_site_label_3
_geom_angle
_geom_angle_site_symmetry_1
_geom_angle_site_symmetry_3
C2 Pt C1 89.28(18) . .
C2 Pt N3 96.84(17) . .
C1 Pt N3 173.30(16) . .
C2 Pt N2 174.21(16) . .
C1 Pt N2 95.94(16) . .
N3 Pt N2 78.07(15) . .
C17 N1 N2 105.0(4) . .
C19 N2 N1 110.1(4) . .
C19 N2 Pt 116.8(3) . .
N1 N2 Pt 132.9(3) . .
N4 N3 C20 110.8(4) . .
N4 N3 Pt 132.6(3) . .
C20 N3 Pt 116.2(3) . .
C22 N4 N3 104.4(4) . .
C1 N5 C3 110.1(4) . .
C1 N5 C10 125.5(4) . .
C3 N5 C10 124.4(4) . .
C1 N6 C4 110.8(4) . .
C1 N6 C5 126.0(4) . .
C4 N6 C5 123.2(4) . .
C2 N7 C8 111.0(4) . .
C2 N7 C7 125.9(4) . .
C8 N7 C7 123.0(4) . .
C2 N8 C9 110.3(4) . .
C2 N8 C13 124.6(4) . .
C9 N8 C13 125.1(4) . .
N6 C1 N5 105.0(4) . .
N6 C1 Pt 128.2(4) . .
N5 C1 Pt 126.9(3) . .
N7 C2 N8 104.8(4) . .
N7 C2 Pt 126.5(3) . .
N8 C2 Pt 128.7(3) . .
C4 C3 N5 107.5(5) . .
C3 C4 N6 106.6(4) . .
N6 C5 C6 115.6(4) . .
C5 C6 C7 117.5(4) . .
N7 C7 C6 115.8(4) . .
C9 C8 N7 106.6(4) . .
C8 C9 N8 107.3(4) . .
N5 C10 C12 111.0(5) . .
N5 C10 C11 109.9(5) . .
C12 C10 C11 111.8(5) . .
N8 C13 C15 110.8(5) . .
N8 C13 C14 109.0(5) . .
C15 C13 C14 112.1(5) . .
F3 C16 F2 108.7(6) . .
F3 C16 F1 105.1(6) . .
F2 C16 F1 104.2(6) . .
F3 C16 C17 112.0(5) . .
F2 C16 C17 113.5(5) . .
F1 C16 C17 112.7(5) . .
N1 C17 C18 112.8(4) . .
N1 C17 C16 119.6(5) . .
C18 C17 C16 127.7(5) . .
C19 C18 C17 103.6(4) . .
N2 C19 C18 108.5(4) . .
N2 C19 C20 114.1(4) . .
C18 C19 C20 137.4(4) . .
N3 C20 C21 108.3(4) . .
N3 C20 C19 114.7(4) . .
C21 C20 C19 137.0(4) . .
C20 C21 C22 103.2(4) . .
N4 C22 C21 113.4(4) . .
N4 C22 C23' 115.6(8) . .
C21 C22 C23' 130.8(8) . .
N4 C22 C23 122.9(7) . .
C21 C22 C23 123.3(7) . .
C23' C22 C23 12.9(8) . .
F4 C23 F6 100(4) . .
F4 C23 F5 113(3) . .
F6 C23 F5 100.9(10) . .
F4 C23 C22 114(5) . .
F6 C23 C22 116.2(8) . .
F5 C23 C22 111.3(9) . .
F4' C23' F5' 101(2) . .
F4' C23' F6' 115(6) . .
F5' C23' F6' 102.7(13) . .
F4' C23' C22 113(6) . .
F5' C23' C22 115.6(11) . .
F6' C23' C22 109.8(11) . .
Cl1 C24 Cl2 112.1(4) . .
Cl3 C25 C25 66.4(11) 2_676 2_676
Cl3 C25 Cl3 122.8(10) 2_676 .
C25 C25 Cl3 56.4(10) 2_676 .
C25 Cl3 C25 57.2(10) 2_676 .

loop_
_geom_bond_atom_site_label_1
_geom_bond_atom_site_label_2
_geom_bond_distance
_geom_bond_site_symmetry_2
Pt C2 1.974(5) .
Pt C1 1.981(5) .
Pt N3 2.040(4) .
Pt N2 2.040(4) .
N1 C17 1.325(6) .
N1 N2 1.360(5) .
N2 C19 1.357(6) .
N3 N4 1.353(5) .
N3 C20 1.364(6) .
N4 C22 1.335(6) .
N5 C1 1.350(6) .
N5 C3 1.383(6) .
N5 C10 1.467(6) .
N6 C1 1.344(6) .
N6 C4 1.384(7) .
N6 C5 1.467(6) .
N7 C2 1.349(6) .
N7 C8 1.381(6) .
N7 C7 1.469(6) .
N8 C2 1.353(6) .
N8 C9 1.382(6) .
N8 C13 1.478(7) .
C3 C4 1.325(8) .
C5 C6 1.508(7) .
C6 C7 1.514(7) .
C8 C9 1.337(8) .
C10 C12 1.517(8) .
C10 C11 1.518(8) .
C13 C15 1.506(8) .
C13 C14 1.517(9) .
C16 F3 1.291(7) .
C16 F2 1.297(7) .
C16 F1 1.304(7) .
C16 C17 1.492(7) .
C17 C18 1.389(7) .
C18 C19 1.371(7) .
C19 C20 1.445(7) .
C20 C21 1.379(7) .
C21 C22 1.388(7) .
C22 C23' 1.492(9) .
C22 C23 1.496(8) .
C23 F4 1.299(10) .
C23 F6 1.313(9) .
C23 F5 1.319(9) .
C23' F4' 1.296(10) .
C23' F5' 1.303(10) .
C23' F6' 1.315(9) .
C24 Cl1 1.743(7) .
C24 Cl2 1.751(7) .
C25 Cl3 1.593(16) 2_676
C25 C25 1.61(3) 2_676
C25 Cl3 1.752(17) .
Cl3 C25 1.593(16) 2_676
